data_4318690
loop_
_publ_author_name
'Richard D. Adams'
'O.-Sung Kwon'
'Mark D. Smith'

_publ_section_title
;
 Reactions of Thioethers with Mn2(CO)7(\m-S2) Proceed with CO Displacement
 and Insertion of the Sulfur Atom into the Mn-Mn Bond
;
_journal_name_full 'Inorganic Chemistry'
_journal_page_first 5525
_journal_page_last 5529
_journal_paper_doi 10.1021/ic020408s
_journal_volume 41
_journal_year 2002
_chemical_formula_sum 'C12 H13 Mn2 O6 S3'
_chemical_formula_weight 459.28
_chemical_name_systematic
;
  ?
;
_space_group_IT_number 14
_symmetry_cell_setting monoclinic
_symmetry_space_group_name_Hall '-P 2ybc'
_symmetry_space_group_name_H-M 'P 1 21/c 1'
_atom_sites_solution_hydrogens geom
_atom_sites_solution_primary direct
_atom_sites_solution_secondary difmap
_audit_creation_method SHELXL-97
_cell_angle_alpha 90.00
_cell_angle_beta 97.467(3)
_cell_angle_gamma 90.00
_cell_formula_units_Z 4
_cell_length_a 10.0080(16)
_cell_length_b 10.8920(17)
_cell_length_c 16.375(3)
_cell_measurement_reflns_used 5279
_cell_measurement_temperature 190(2)
_cell_measurement_theta_max 26.369
_cell_measurement_theta_min 2.509
_cell_volume 1769.9(5)
_computing_cell_refinement 'SAINT+ NT V6.02a (Bruker, 1998)'
_computing_data_collection 'SMART NT V5.619 (Bruker, 2000)'
_computing_data_reduction 'SAINT+ NT V6.02a'
_computing_molecular_graphics 'SHELXTL V5.1 (Sheldrick, 1997)'
_computing_publication_material 'SHELXTL V5.1'
_computing_structure_refinement 'SHELXL-97 (Sheldrick, 1997)'
_computing_structure_solution 'SHELXS-97 (Sheldrick, 1990)'
_diffrn_ambient_temperature 190(2)
_diffrn_measured_fraction_theta_full 0.998
_diffrn_measured_fraction_theta_max 0.998
_diffrn_measurement_device_type 'Bruker SMART APEX CCD diffractometer'
_diffrn_measurement_method 'omega scans'
_diffrn_radiation_monochromator graphite
_diffrn_radiation_source 'fine-focus sealed tube'
_diffrn_radiation_type MoK\a
_diffrn_radiation_wavelength 0.71073
_diffrn_reflns_av_R_equivalents 0.0430
_diffrn_reflns_av_sigmaI/netI 0.0422
_diffrn_reflns_limit_h_max 12
_diffrn_reflns_limit_h_min -12
_diffrn_reflns_limit_k_max 13
_diffrn_reflns_limit_k_min -12
_diffrn_reflns_limit_l_max 20
_diffrn_reflns_limit_l_min -20
_diffrn_reflns_number 12965
_diffrn_reflns_theta_full 26.42
_diffrn_reflns_theta_max 26.42
_diffrn_reflns_theta_min 2.05
_diffrn_standards_decay_% <1
_exptl_absorpt_coefficient_mu 1.803
_exptl_absorpt_correction_T_max 0.894331
_exptl_absorpt_correction_T_min 0.784655
_exptl_absorpt_correction_type SADABS
_exptl_absorpt_process_details '(SADABS, Bruker, 1997)'
_exptl_crystal_colour orange
_exptl_crystal_density_diffrn 1.724
_exptl_crystal_density_method 'not measured'
_exptl_crystal_description block
_exptl_crystal_F_000 924
_exptl_crystal_size_max 0.12
_exptl_crystal_size_mid 0.08
_exptl_crystal_size_min 0.07
_refine_diff_density_max 0.527
_refine_diff_density_min -0.311
_refine_diff_density_rms 0.085
_refine_ls_extinction_method none
_refine_ls_goodness_of_fit_ref 0.981
_refine_ls_hydrogen_treatment mixed
_refine_ls_matrix_type full
_refine_ls_number_parameters 209
_refine_ls_number_reflns 3640
_refine_ls_number_restraints 0
_refine_ls_restrained_S_all 0.981
_refine_ls_R_factor_all 0.0501
_refine_ls_R_factor_gt 0.0380
_refine_ls_shift/su_max 0.001
_refine_ls_shift/su_mean 0.000
_refine_ls_structure_factor_coef Fsqd
_refine_ls_weighting_details 'calc w=1/[\s^2^(Fo^2^)+(0.0463P)^2^+0.0000P] where P=(Fo^2^+2Fc^2^)/3'
_refine_ls_weighting_scheme calc
_refine_ls_wR_factor_gt 0.0828
_refine_ls_wR_factor_ref 0.0872
_reflns_number_gt 2922
_reflns_number_total 3640
_reflns_threshold_expression >2sigma(I)
_cod_data_source_file ic020408s_2.cif
_cod_data_source_block kwthtns
_cod_depositor_comments
;
The following automatic conversions were performed:

'_symmetry_cell_setting' value 'Monoclinic' changed to 'monoclinic'
according to the built-in table from CIF Core dictionary named
'cif_core.dic' version 2.4.1 from 2010-06-29.

Automatic conversion script
Id: cif_fix_values 1646 2011-03-28 12:23:43Z adriana 
;
_cod_database_code 4318690

loop_
_symmetry_equiv_pos_as_xyz
'x, y, z'
'-x, y+1/2, -z+1/2'
'-x, -y, -z'
'x, -y-1/2, z-1/2'

loop_
_atom_site_label
_atom_site_type_symbol
_atom_site_fract_x
_atom_site_fract_y
_atom_site_fract_z
_atom_site_U_iso_or_equiv
_atom_site_adp_type
_atom_site_occupancy
_atom_site_symmetry_multiplicity
_atom_site_calc_flag
_atom_site_refinement_flags
_atom_site_disorder_assembly
_atom_site_disorder_group
Mn1 Mn 0.85218(5) 0.78726(4) 0.40376(3) 0.02456(13) Uani 1 1 d . . .
Mn2 Mn 1.11019(5) 0.92676(4) 0.31989(3) 0.02463(13) Uani 1 1 d . . .
S1 S 1.05780(8) 0.72540(7) 0.36002(5) 0.02884(19) Uani 1 1 d . . .
S2 S 1.07399(8) 0.85442(7) 0.45157(5) 0.02972(19) Uani 1 1 d . . .
S31 S 0.87910(7) 0.94204(7) 0.31036(4) 0.02318(17) Uani 1 1 d . . .
C1 C 0.7595(3) 0.9538(3) 0.21544(18) 0.0281(7) Uani 1 1 d . . .
H1A H 0.8014 0.9816 0.1671 0.034 Uiso 1 1 calc R . .
H1B H 0.7056 0.8785 0.2024 0.034 Uiso 1 1 calc R . .
C2 C 0.6827(3) 1.0561(3) 0.2550(2) 0.0344(8) Uani 1 1 d . . .
H2A H 0.6568 1.1247 0.2166 0.041 Uiso 1 1 calc R . .
H2B H 0.6024 1.0247 0.2778 0.041 Uiso 1 1 calc R . .
C3 C 0.7974(3) 1.0904(3) 0.32226(19) 0.0299(7) Uani 1 1 d . . .
H3A H 0.7678 1.1020 0.3771 0.036 Uiso 1 1 calc R . .
H3B H 0.8513 1.1615 0.3077 0.036 Uiso 1 1 calc R . .
C10 C 0.8580(3) 0.6621(3) 0.47852(19) 0.0323(7) Uani 1 1 d . . .
C11 C 0.7200(3) 0.7092(3) 0.33876(19) 0.0298(7) Uani 1 1 d . . .
C12 C 0.7368(3) 0.8738(3) 0.45795(18) 0.0307(7) Uani 1 1 d . . .
C20 C 1.2918(4) 0.9029(3) 0.3382(2) 0.0334(7) Uani 1 1 d . . .
C21 C 1.1194(3) 0.9235(3) 0.2104(2) 0.0308(7) Uani 1 1 d . . .
C22 C 1.1338(3) 1.0901(3) 0.33129(18) 0.0299(7) Uani 1 1 d . . .
C30 C 0.4980(4) 0.5440(4) 0.5365(2) 0.0536(10) Uani 1 1 d . . .
H30A H 0.4372 0.5085 0.5735 0.064 Uiso 1 1 calc R . .
H30B H 0.5894 0.5477 0.5679 0.064 Uiso 1 1 calc R . .
C31 C 0.4541(5) 0.6686(4) 0.5164(3) 0.0696(13) Uani 1 1 d . . .
H31A H 0.3607 0.6653 0.4878 0.083 Uiso 1 1 calc R . .
H31B H 0.5116 0.7025 0.4770 0.083 Uiso 1 1 calc R . .
C32 C 0.4571(5) 0.7550(4) 0.5864(3) 0.0667(13) Uani 1 1 d . . .
H32A H 0.4035 0.7215 0.6272 0.100 Uiso 1 1 calc R . .
H32B H 0.4195 0.8342 0.5666 0.100 Uiso 1 1 calc R . .
H32C H 0.5504 0.7664 0.6119 0.100 Uiso 1 1 calc R . .
O10 O 0.8590(3) 0.5831(2) 0.52403(14) 0.0448(6) Uani 1 1 d . . .
O11 O 0.6368(2) 0.6592(2) 0.29707(15) 0.0437(6) Uani 1 1 d . . .
O12 O 0.6640(2) 0.9300(2) 0.49115(15) 0.0420(6) Uani 1 1 d . . .
O20 O 1.4055(2) 0.8912(2) 0.34640(17) 0.0509(7) Uani 1 1 d . . .
O21 O 1.1288(3) 0.9202(2) 0.14160(14) 0.0461(6) Uani 1 1 d . . .
O22 O 1.1463(3) 1.1941(2) 0.33978(15) 0.0418(6) Uani 1 1 d . . .

loop_
_atom_site_aniso_label
_atom_site_aniso_U_11
_atom_site_aniso_U_22
_atom_site_aniso_U_33
_atom_site_aniso_U_23
_atom_site_aniso_U_13
_atom_site_aniso_U_12
Mn1 0.0253(3) 0.0265(3) 0.0219(2) 0.00114(18) 0.00330(19) -0.00278(19)
Mn2 0.0229(3) 0.0255(3) 0.0255(2) 0.00123(18) 0.00281(19) -0.00200(19)
S1 0.0298(4) 0.0255(4) 0.0314(4) 0.0026(3) 0.0046(3) 0.0012(3)
S2 0.0288(4) 0.0348(5) 0.0245(4) 0.0013(3) -0.0008(3) -0.0044(3)
S31 0.0241(4) 0.0231(4) 0.0224(4) -0.0004(3) 0.0032(3) -0.0003(3)
C1 0.0256(17) 0.0325(17) 0.0242(15) 0.0035(12) -0.0043(13) 0.0017(13)
C2 0.0290(18) 0.0366(19) 0.0362(18) 0.0010(14) -0.0008(14) 0.0064(14)
C3 0.0354(18) 0.0230(16) 0.0328(17) -0.0015(13) 0.0096(14) 0.0029(13)
C10 0.0327(19) 0.0363(19) 0.0278(16) -0.0001(15) 0.0039(14) -0.0028(14)
C11 0.0321(18) 0.0317(18) 0.0267(16) 0.0037(13) 0.0080(14) -0.0013(14)
C12 0.0323(18) 0.0348(18) 0.0239(15) 0.0034(13) 0.0000(14) -0.0077(15)
C20 0.033(2) 0.0324(19) 0.0354(18) 0.0063(14) 0.0084(15) -0.0013(14)
C21 0.0283(18) 0.0248(16) 0.0396(19) 0.0032(14) 0.0060(15) 0.0010(13)
C22 0.0261(17) 0.039(2) 0.0254(16) 0.0012(13) 0.0056(13) -0.0034(14)
C30 0.051(3) 0.054(3) 0.054(3) 0.0034(19) 0.001(2) 0.001(2)
C31 0.080(4) 0.060(3) 0.073(3) 0.003(2) 0.023(3) -0.003(2)
C32 0.071(3) 0.053(3) 0.082(3) -0.006(2) 0.033(3) 0.018(2)
O10 0.0579(17) 0.0405(15) 0.0369(13) 0.0129(11) 0.0099(12) -0.0022(12)
O11 0.0384(15) 0.0509(16) 0.0404(14) -0.0052(12) 0.0000(12) -0.0155(12)
O12 0.0382(14) 0.0485(15) 0.0411(14) -0.0075(11) 0.0126(12) 0.0016(11)
O20 0.0248(14) 0.0612(18) 0.0664(18) 0.0083(14) 0.0042(12) 0.0014(12)
O21 0.0603(18) 0.0503(16) 0.0291(13) 0.0014(11) 0.0109(12) 0.0006(13)
O22 0.0534(17) 0.0283(14) 0.0439(14) -0.0029(10) 0.0077(12) -0.0107(11)

loop_
_atom_type_symbol
_atom_type_description
_atom_type_scat_dispersion_real
_atom_type_scat_dispersion_imag
_atom_type_scat_source
C C 0.0033 0.0016 'International Tables Vol C Tables 4.2.6.8 and 6.1.1.4'
H H 0.0000 0.0000 'International Tables Vol C Tables 4.2.6.8 and 6.1.1.4'
O O 0.0106 0.0060 'International Tables Vol C Tables 4.2.6.8 and 6.1.1.4'
S S 0.1246 0.1234 'International Tables Vol C Tables 4.2.6.8 and 6.1.1.4'
Mn Mn 0.3368 0.7283 'International Tables Vol C Tables 4.2.6.8 and 6.1.1.4'

loop_
_geom_angle_atom_site_label_1
_geom_angle_atom_site_label_2
_geom_angle_atom_site_label_3
_geom_angle
_geom_angle_site_symmetry_1
_geom_angle_site_symmetry_3
_geom_angle_publ_flag
C11 Mn1 C12 93.97(14) . . ?
C11 Mn1 C10 90.04(14) . . ?
C12 Mn1 C10 91.54(14) . . ?
C11 Mn1 S31 95.35(10) . . ?
C12 Mn1 S31 94.64(10) . . ?
C10 Mn1 S31 171.49(11) . . ?
C11 Mn1 S1 106.75(10) . . ?
C12 Mn1 S1 158.94(11) . . ?
C10 Mn1 S1 92.13(11) . . ?
S31 Mn1 S1 80.03(3) . . ?
C11 Mn1 S2 157.74(10) . . ?
C12 Mn1 S2 107.87(10) . . ?
C10 Mn1 S2 93.54(11) . . ?
S31 Mn1 S2 79.00(3) . . ?
S1 Mn1 S2 51.20(3) . . ?
C22 Mn2 C21 95.69(13) . . ?
C22 Mn2 C20 90.52(14) . . ?
C21 Mn2 C20 88.99(14) . . ?
C22 Mn2 S31 93.03(10) . . ?
C21 Mn2 S31 96.57(10) . . ?
C20 Mn2 S31 173.07(10) . . ?
C22 Mn2 S2 105.54(9) . . ?
C21 Mn2 S2 158.52(10) . . ?
C20 Mn2 S2 94.01(10) . . ?
S31 Mn2 S2 79.31(3) . . ?
C22 Mn2 S1 156.48(9) . . ?
C21 Mn2 S1 107.40(10) . . ?
C20 Mn2 S1 94.26(10) . . ?
S31 Mn2 S1 80.16(3) . . ?
S2 Mn2 S1 51.19(3) . . ?
S2 S1 Mn1 64.61(3) . . ?
S2 S1 Mn2 64.40(3) . . ?
Mn1 S1 Mn2 93.04(3) . . ?
S1 S2 Mn2 64.41(3) . . ?
S1 S2 Mn1 64.19(3) . . ?
Mn2 S2 Mn1 92.83(3) . . ?
C3 S31 C1 77.17(14) . . ?
C3 S31 Mn2 120.94(11) . . ?
C1 S31 Mn2 126.84(10) . . ?
C3 S31 Mn1 118.69(10) . . ?
C1 S31 Mn1 119.37(11) . . ?
Mn2 S31 Mn1 96.01(3) . . ?
C2 C1 S31 90.03(19) . . ?
C3 C2 C1 96.4(2) . . ?
C2 C3 S31 90.63(19) . . ?
O10 C10 Mn1 178.4(3) . . ?
O11 C11 Mn1 179.4(3) . . ?
O12 C12 Mn1 178.8(3) . . ?
O20 C20 Mn2 176.8(3) . . ?
O21 C21 Mn2 178.1(3) . . ?
O22 C22 Mn2 178.3(3) . . ?
C31 C30 C30 116.3(4) . 3_666 ?
C30 C31 C32 116.2(4) . . ?

loop_
_geom_bond_atom_site_label_1
_geom_bond_atom_site_label_2
_geom_bond_distance
_geom_bond_site_symmetry_2
_geom_bond_publ_flag
Mn1 C11 1.800(3) . ?
Mn1 C12 1.810(3) . ?
Mn1 C10 1.828(3) . ?
Mn1 S31 2.3153(9) . ?
Mn1 S1 2.3632(9) . ?
Mn1 S2 2.3715(10) . ?
Mn2 C22 1.801(3) . ?
Mn2 C21 1.808(3) . ?
Mn2 C20 1.822(4) . ?
Mn2 S31 2.3038(9) . ?
Mn2 S2 2.3676(9) . ?
Mn2 S1 2.3679(9) . ?
S1 S2 2.0459(11) . ?
S31 C3 1.833(3) . ?
S31 C1 1.839(3) . ?
C1 C2 1.543(4) . ?
C2 C3 1.530(5) . ?
C10 O10 1.138(4) . ?
C11 O11 1.143(4) . ?
C12 O12 1.142(4) . ?
C20 O20 1.136(4) . ?
C21 O21 1.143(4) . ?
C22 O22 1.146(4) . ?
C30 C31 1.452(6) . ?
C30 C30 1.538(8) 3_666 ?
C31 C32 1.481(6) . ?
